data_2205399
loop_
_publ_author_name
'Basavegowda Nagaraj'
'Hemmige S. Yathirajan'
'Padmarajaiah Nagaraja'
'Daniel E. Lynch'

_publ_section_title
6,6,8a-Trimethyl-3a,6,7,8a-tetrahydrobenzo[<i>b</i>]furo[3,2-<i>d</i>]furan-2,4(3<i>H</i>,5<i>H</i>)-dione
_journal_issue 4
_journal_name_full 'Acta Crystallographica Section E'
_journal_page_first o1041
_journal_page_last o1042
_journal_paper_doi 10.1107/S1600536805008093
_journal_volume 61
_journal_year 2005
_chemical_formula_iupac 'C13 H16 O4'
_chemical_formula_moiety 'C13 H16 O4'
_chemical_formula_sum 'C13 H16 O4'
_chemical_formula_weight 236.26
_chemical_melting_point 434
_chemical_name_systematic 6,6,8a-Trimethyl-3a,6,7,8a-tetrahydrobenzo[b]furo[3,2-d]furan-2,4(3H,5H)-dione
_space_group_IT_number 19
_symmetry_cell_setting orthorhombic
_symmetry_space_group_name_Hall 'P 2ac 2ab'
_symmetry_space_group_name_H-M 'P 21 21 21'
_atom_sites_solution_hydrogens geom
_atom_sites_solution_primary direct
_atom_sites_solution_secondary difmap
_audit_creation_method SHELXL-97
_cell_angle_alpha 90.00
_cell_angle_beta 90.00
_cell_angle_gamma 90.00
_cell_formula_units_Z 4
_cell_length_a 9.4853(3)
_cell_length_b 10.2904(2)
_cell_length_c 12.2872(4)
_cell_measurement_reflns_used 1560
_cell_measurement_temperature 120(2)
_cell_measurement_theta_max 27.48
_cell_measurement_theta_min 2.91
_cell_volume 1199.32(6)
_computing_cell_refinement 'DENZO (Otwinowski & Minor, 1997) and COLLECT'
_computing_data_collection 'COLLECT (Hooft, 1998)'
_computing_data_reduction 'DENZO and COLLECT'
_computing_molecular_graphics 'PLATON (Spek, 2003)'
_computing_publication_material SHELXL97
_computing_structure_refinement 'SHELXL97 (Sheldrick, 1997)'
_computing_structure_solution 'SHELXS97 (Sheldrick, 1997)'
_diffrn_ambient_temperature 120(2)
_diffrn_detector_area_resol_mean 9.091
_diffrn_measured_fraction_theta_full 0.994
_diffrn_measured_fraction_theta_max 0.994
_diffrn_measurement_device_type 'Nonius KappaCCD'
_diffrn_measurement_method '\f and \w'
_diffrn_radiation_monochromator '10 cm confocal mirrors'
_diffrn_radiation_source 'Bruker Nonius FR591 rotating anode'
_diffrn_radiation_type MoK\a
_diffrn_radiation_wavelength 0.71073
_diffrn_reflns_av_R_equivalents 0.0206
_diffrn_reflns_av_sigmaI/netI 0.0233
_diffrn_reflns_limit_h_max 10
_diffrn_reflns_limit_h_min -11
_diffrn_reflns_limit_k_max 12
_diffrn_reflns_limit_k_min -12
_diffrn_reflns_limit_l_max 15
_diffrn_reflns_limit_l_min -14
_diffrn_reflns_number 8608
_diffrn_reflns_theta_full 25.99
_diffrn_reflns_theta_max 25.99
_diffrn_reflns_theta_min 2.92
_diffrn_standards_number 0
_exptl_absorpt_coefficient_mu 0.097
_exptl_absorpt_correction_T_max 0.962
_exptl_absorpt_correction_T_min 0.953
_exptl_absorpt_correction_type multi-scan
_exptl_absorpt_process_details '(SADABS; Sheldrick, 2003)'
_exptl_crystal_colour colourless
_exptl_crystal_density_diffrn 1.309
_exptl_crystal_density_method 'not measured'
_exptl_crystal_description prism
_exptl_crystal_F_000 504
_exptl_crystal_size_max 0.50
_exptl_crystal_size_mid 0.40
_exptl_crystal_size_min 0.40
_refine_diff_density_max 0.199
_refine_diff_density_min -0.144
_refine_ls_extinction_coef 0.045(6)
_refine_ls_extinction_expression Fc^*^=kFc[1+0.001xFc^2^\l^3^/sin(2\q)]^-1/4^
_refine_ls_extinction_method SHELXL97
_refine_ls_goodness_of_fit_ref 1.040
_refine_ls_hydrogen_treatment constr
_refine_ls_matrix_type full
_refine_ls_number_parameters 158
_refine_ls_number_reflns 2343
_refine_ls_number_restraints 0
_refine_ls_restrained_S_all 1.040
_refine_ls_R_factor_all 0.0288
_refine_ls_R_factor_gt 0.0267
_refine_ls_shift/su_max 0.000
_refine_ls_shift/su_mean 0.000
_refine_ls_structure_factor_coef Fsqd
_refine_ls_weighting_details 'w = 1/[\s^2^(Fo^2^)+(0.0353P)^2^+0.2043P] where P = (Fo^2^+2Fc^2^)/3'
_refine_ls_weighting_scheme calc
_refine_ls_wR_factor_gt 0.0659
_refine_ls_wR_factor_ref 0.0676
_reflns_number_gt 2235
_reflns_number_total 2343
_reflns_threshold_expression I>2\s(I)
_cod_data_source_file at6000.cif
_cod_data_source_block I
_cod_depositor_comments
;
The following automatic conversions were performed:
'_symmetry_cell_setting' value 'Orthorhombic' changed to 'orthorhombic'
according to '/home/saulius/struct/CIF-dictionaries/cif_core.dic'
dictionary named 'cif_core.dic' version 2.4.1 from
2010-06-29.

'_exptl_absorpt_correction_type' value 'Multi-scan' changed
to 'multi-scan' according to
'/home/saulius/struct/CIF-dictionaries/cif_core.dic' dictionary named
'cif_core.dic' version 2.4.1 from 2010-06-29.

Automatic conversion script
Id: cif_fix_enum 1527 2010-12-29 10:47:43Z saulius 

The following automatic conversions were performed:

'_symmetry_cell_setting' value 'Orthorhombic' changed to
'orthorhombic' according to
/home/saulius/struct/CIF-dictionaries/cif_core.dic dictionary named
'cif_core.dic' version 2.4.1 from
2010-06-29.

'_exptl_absorpt_correction_type' value 'Multi-scan'
changed to 'multi-scan' according to
/home/saulius/struct/CIF-dictionaries/cif_core.dic dictionary named
'cif_core.dic' version 2.4.1 from 2010-06-29.

Automatic conversion script
Id: cif_fix_values 1715 2011-07-08 13:25:40Z adriana 
;
_cod_database_code 2205399

loop_
_symmetry_equiv_pos_as_xyz
'x, y, z'
'-x+1/2, -y, z+1/2'
'x+1/2, -y+1/2, -z'
'-x, y+1/2, -z+1/2'

loop_
_atom_site_label
_atom_site_fract_x
_atom_site_fract_y
_atom_site_fract_z
_atom_site_U_iso_or_equiv
_atom_site_adp_type
_atom_site_calc_flag
_atom_site_refinement_flags
_atom_site_occupancy
_atom_site_type_symbol
O1 0.16781(9) 0.17367(8) -0.01057(7) 0.0201(2) Uani d . 1 O
O2 0.10135(9) 0.36301(8) 0.07462(7) 0.0225(2) Uani d . 1 O
O3 0.03946(10) 0.44551(10) 0.23535(9) 0.0360(3) Uani d . 1 O
O4 0.46337(9) 0.08915(8) 0.27867(7) 0.0235(2) Uani d . 1 O
C1 0.21985(13) 0.29930(11) 0.02444(10) 0.0184(3) Uani d . 1 C
C2 0.12818(14) 0.39484(12) 0.18079(11) 0.0228(3) Uani d . 1 C
C3 0.27705(13) 0.36048(12) 0.20951(10) 0.0216(3) Uani d . 1 C
H31 0.2807 0.3129 0.2795 0.027 Uiso calc R 1 H
H32 0.3358 0.4397 0.2155 0.027 Uiso calc R 1 H
C4 0.32810(12) 0.27457(11) 0.11621(10) 0.0172(3) Uani d . 1 C
H4 0.4266 0.2959 0.0934 0.021 Uiso calc R 1 H
C5 0.30737(12) 0.13117(11) 0.13465(10) 0.0162(2) Uani d . 1 C
C6 0.37348(12) 0.04866(12) 0.21468(10) 0.0167(3) Uani d . 1 C
C7 0.32064(13) -0.09032(12) 0.21643(10) 0.0184(3) Uani d . 1 C
H71 0.2375 -0.0952 0.2649 0.023 Uiso calc R 1 H
H72 0.3950 -0.1463 0.2480 0.023 Uiso calc R 1 H
C8 0.27957(13) -0.14482(11) 0.10420(10) 0.0175(3) Uani d . 1 C
C9 0.17135(13) -0.05357(11) 0.04923(10) 0.0180(3) Uani d . 1 C
H91 0.1627 -0.0758 -0.0289 0.022 Uiso calc R 1 H
H92 0.0778 -0.0648 0.0836 0.022 Uiso calc R 1 H
C10 0.21803(12) 0.08331(11) 0.06087(9) 0.0163(3) Uani d . 1 C
C11 0.21468(14) -0.27965(12) 0.11981(12) 0.0252(3) Uani d . 1 C
H111 0.1899 -0.3162 0.0487 0.032 Uiso calc R 1 H
H112 0.1297 -0.2725 0.1647 0.032 Uiso calc R 1 H
H113 0.2830 -0.3366 0.1560 0.032 Uiso calc R 1 H
C12 0.41107(14) -0.15744(12) 0.03283(11) 0.0255(3) Uani d . 1 C
H121 0.3847 -0.1938 -0.0380 0.032 Uiso calc R 1 H
H122 0.4792 -0.2150 0.0684 0.032 Uiso calc R 1 H
H123 0.4535 -0.0715 0.0224 0.032 Uiso calc R 1 H
C13 0.26637(16) 0.37458(13) -0.07371(11) 0.0273(3) Uani d . 1 C
H131 0.1876 0.3821 -0.1249 0.034 Uiso calc R 1 H
H132 0.3449 0.3293 -0.1090 0.034 Uiso calc R 1 H
H133 0.2970 0.4615 -0.0514 0.034 Uiso calc R 1 H

loop_
_atom_site_aniso_label
_atom_site_aniso_U_11
_atom_site_aniso_U_22
_atom_site_aniso_U_33
_atom_site_aniso_U_12
_atom_site_aniso_U_13
_atom_site_aniso_U_23
O1 0.0239(5) 0.0165(4) 0.0198(5) 0.0007(3) -0.0071(4) 0.0029(3)
O2 0.0182(4) 0.0236(4) 0.0258(5) 0.0048(4) -0.0010(4) -0.0006(4)
O3 0.0276(5) 0.0399(6) 0.0405(6) 0.0016(5) 0.0124(5) -0.0100(5)
O4 0.0222(5) 0.0247(5) 0.0235(5) -0.0021(4) -0.0091(4) 0.0003(4)
C1 0.0190(6) 0.0159(5) 0.0203(6) 0.0016(5) 0.0010(5) -0.0002(5)
C2 0.0232(7) 0.0187(6) 0.0264(7) -0.0034(5) 0.0041(5) -0.0013(5)
C3 0.0253(6) 0.0178(6) 0.0217(6) -0.0012(5) -0.0001(5) -0.0029(5)
C4 0.0165(6) 0.0164(6) 0.0186(6) -0.0005(4) 0.0003(5) 0.0018(5)
C5 0.0151(6) 0.0167(5) 0.0167(5) 0.0007(4) 0.0008(5) -0.0001(4)
C6 0.0144(6) 0.0203(6) 0.0154(6) 0.0006(4) 0.0009(5) -0.0008(5)
C7 0.0166(6) 0.0204(6) 0.0183(6) -0.0008(5) -0.0040(5) 0.0044(5)
C8 0.0171(6) 0.0159(5) 0.0195(6) 0.0003(5) -0.0037(5) 0.0015(5)
C9 0.0191(6) 0.0180(6) 0.0169(6) 0.0001(5) -0.0037(5) -0.0005(5)
C10 0.0144(5) 0.0186(6) 0.0158(6) 0.0030(5) -0.0006(5) 0.0026(4)
C11 0.0247(6) 0.0182(6) 0.0327(7) -0.0016(5) -0.0080(6) 0.0033(5)
C12 0.0237(7) 0.0222(6) 0.0306(7) 0.0038(5) 0.0035(5) -0.0025(5)
C13 0.0358(7) 0.0242(7) 0.0220(6) -0.0015(5) 0.0007(6) 0.0057(5)

loop_
_atom_type_symbol
_atom_type_description
_atom_type_scat_dispersion_real
_atom_type_scat_dispersion_imag
_atom_type_scat_source
C C 0.0033 0.0016 'International Tables Vol C Tables 4.2.6.8 and 6.1.1.4'
H H 0.0000 0.0000 'International Tables Vol C Tables 4.2.6.8 and 6.1.1.4'
O O 0.0106 0.0060 'International Tables Vol C Tables 4.2.6.8 and 6.1.1.4'

loop_
_geom_angle_atom_site_label_1
_geom_angle_atom_site_label_2
_geom_angle_atom_site_label_3
_geom_angle
C10 O1 C1 107.34(9)
C2 O2 C1 111.83(10)
O2 C1 O1 105.50(9)
O2 C1 C13 109.81(10)
O1 C1 C13 108.80(10)
O2 C1 C4 106.33(9)
O1 C1 C4 107.21(9)
C13 C1 C4 118.43(11)
O3 C2 O2 120.52(12)
O3 C2 C3 129.37(12)
O2 C2 C3 110.08(11)
C2 C3 C4 105.00(10)
C2 C3 H31 110.7
C4 C3 H31 110.7
C2 C3 H32 110.7
C4 C3 H32 110.7
H31 C3 H32 108.8
C5 C4 C3 114.40(10)
C5 C4 C1 100.62(9)
C3 C4 C1 103.99(9)
C5 C4 H4 112.3
C3 C4 H4 112.3
C1 C4 H4 112.3
C10 C5 C6 121.44(11)
C10 C5 C4 110.01(10)
C6 C5 C4 128.51(11)
O4 C6 C5 122.45(11)
O4 C6 C7 122.60(11)
C5 C6 C7 114.92(10)
C6 C7 C8 114.51(10)
C6 C7 H71 108.6
C8 C7 H71 108.6
C6 C7 H72 108.6
C8 C7 H72 108.6
H71 C7 H72 107.6
C12 C8 C11 108.83(10)
C12 C8 C7 109.77(10)
C11 C8 C7 108.66(10)
C12 C8 C9 110.02(10)
C11 C8 C9 109.78(10)
C7 C8 C9 109.76(9)
C10 C9 C8 109.65(10)
C10 C9 H91 109.7
C8 C9 H91 109.7
C10 C9 H92 109.7
C8 C9 H92 109.7
H91 C9 H92 108.2
C5 C10 O1 114.02(10)
C5 C10 C9 127.24(11)
O1 C10 C9 118.74(10)
C8 C11 H111 109.5
C8 C11 H112 109.5
H111 C11 H112 109.5
C8 C11 H113 109.5
H111 C11 H113 109.5
H112 C11 H113 109.5
C8 C12 H121 109.5
C8 C12 H122 109.5
H121 C12 H122 109.5
C8 C12 H123 109.5
H121 C12 H123 109.5
H122 C12 H123 109.5
C1 C13 H131 109.5
C1 C13 H132 109.5
H131 C13 H132 109.5
C1 C13 H133 109.5
H131 C13 H133 109.5
H132 C13 H133 109.5

loop_
_geom_bond_atom_site_label_1
_geom_bond_atom_site_label_2
_geom_bond_distance
O1 C10 1.3646(14)
O1 C1 1.4492(14)
O2 C2 1.3689(16)
O2 C1 1.4399(15)
O3 C2 1.1956(16)
O4 C6 1.2324(15)
C1 C13 1.4997(17)
C1 C4 1.5461(17)
C2 C3 1.4978(18)
C3 C4 1.5265(16)
C3 H31 0.99
C3 H32 0.99
C4 C5 1.5059(16)
C4 H4 1.00
C5 C10 1.3351(17)
C5 C6 1.4426(16)
C6 C7 1.5156(16)
C7 C8 1.5388(17)
C7 H71 0.99
C7 H72 0.99
C8 C12 1.5303(17)
C8 C11 1.5300(16)
C8 C9 1.5464(16)
C9 C10 1.4835(17)
C9 H91 0.99
C9 H92 0.99
C11 H111 0.98
C11 H112 0.98
C11 H113 0.98
C12 H121 0.98
C12 H122 0.98
C12 H123 0.98
C13 H131 0.98
C13 H132 0.98
C13 H133 0.98

loop_
_geom_torsion_atom_site_label_1
_geom_torsion_atom_site_label_2
_geom_torsion_atom_site_label_3
_geom_torsion_atom_site_label_4
_geom_torsion
C2 O2 C1 O1 120.97(10)
C2 O2 C1 C13 -121.94(11)
C2 O2 C1 C4 7.32(12)
C10 O1 C1 O2 -104.33(10)
C10 O1 C1 C13 137.90(10)
C10 O1 C1 C4 8.71(12)
C1 O2 C2 O3 -178.12(11)
C1 O2 C2 C3 3.55(14)
O3 C2 C3 C4 168.91(13)
O2 C2 C3 C4 -12.95(13)
C2 C3 C4 C5 -92.39(12)
C2 C3 C4 C1 16.37(12)
O2 C1 C4 C5 103.98(10)
O1 C1 C4 C5 -8.49(11)
C13 C1 C4 C5 -131.95(11)
O2 C1 C4 C3 -14.69(11)
O1 C1 C4 C3 -127.17(10)
C13 C1 C4 C3 109.37(12)
C3 C4 C5 C10 116.43(11)
C1 C4 C5 C10 5.63(13)
C3 C4 C5 C6 -65.96(16)
C1 C4 C5 C6 -176.76(11)
C10 C5 C6 O4 174.96(11)
C4 C5 C6 O4 -2.42(19)
C10 C5 C6 C7 -6.91(16)
C4 C5 C6 C7 175.71(11)
O4 C6 C7 C8 -147.51(11)
C5 C6 C7 C8 34.36(14)
C6 C7 C8 C12 66.75(13)
C6 C7 C8 C11 -174.33(10)
C6 C7 C8 C9 -54.28(13)
C12 C8 C9 C10 -75.43(12)
C11 C8 C9 C10 164.83(10)
C7 C8 C9 C10 45.45(13)
C6 C5 C10 O1 -178.35(10)
C4 C5 C10 O1 -0.53(14)
C6 C5 C10 C9 1.03(19)
C4 C5 C10 C9 178.85(11)
C1 O1 C10 C5 -5.33(13)
C1 O1 C10 C9 175.23(10)
C8 C9 C10 C5 -21.53(17)
C8 C9 C10 O1 157.83(10)

loop_
_cod_related_entry_id
_cod_related_entry_database
_cod_related_entry_code
1 ChemSpider 613159
